data_1559757
loop_
_publ_author_name
'Majer, Thomas'
'Schollmeyer, Dieter'
'Koch, Pierre'
'Gross, Harald'

_publ_section_title
;
 (2<i>S</i>,3'<i>S</i>,3a'<i>R</i>,5'<i>R</i>,7a'<i>R</i>)-5'-[(<i>E</i>)-5-(Furan-3-yl)-2-methylpent-1-en-1-yl]-3-hydroxy-3',4,7'-trimethyl-1',2',3',3a',5',7a'-hexahydro-5<i>H</i>-spiro[furan-2,4'-inden]-5-one
;
_journal_coeditor_code BT4103
_journal_issue 12
_journal_name_full IUCrData
_journal_page_first x201578
_journal_paper_doi 10.1107/S2414314620015783
_journal_volume 5
_journal_year 2020
_chemical_absolute_configuration rmad
_chemical_formula_iupac 'C25 H32 O4'
_chemical_formula_moiety 'C25 H32 O4'
_chemical_formula_sum 'C25 H32 O4'
_chemical_formula_weight 396.50
_chemical_name_common Ircinianin
_chemical_name_systematic
(2<i>S</i>,3'<i>S</i>,3a'<i>R</i>,5'<i>R</i>,7a'<i>R</i>)-5'-[(<i>E</i>)-5-(Furan-3-yl)-2-methylpent-1-en-1-yl]-3-hydroxy-3',4,7'-trimethyl-1',2',3',3a',5',7a'-hexahydro-5<i>H</i>-spiro[furan-2,4'-inden]-5-one
_space_group_crystal_system orthorhombic
_space_group_IT_number 19
_space_group_name_Hall 'P 2ac 2ab'
_space_group_name_H-M_alt 'P 21 21 21'
_atom_sites_solution_hydrogens difmap
_atom_sites_solution_primary dual
_audit_creation_method SHELXL-2018/3
_cell_angle_alpha 90
_cell_angle_beta 90
_cell_angle_gamma 90
_cell_formula_units_Z 4
_cell_length_a 10.8217(2)
_cell_length_b 11.1644(2)
_cell_length_c 18.2804(5)
_cell_measurement_reflns_used 58680
_cell_measurement_temperature 120(2)
_cell_measurement_theta_max 68.04
_cell_measurement_theta_min 2.42
_cell_volume 2208.60(8)
_computing_cell_refinement
;
X-RED32 and X-Area (Stoe & Cie, 2019)
;
_computing_data_collection
;
X-RED32 and X-Area (Stoe & Cie, 2019)
;
_computing_data_reduction
;
X-RED32 and X-Area (Stoe & Cie, 2019)
;
_computing_molecular_graphics
;
Platon (Spek, 2020)
;
_computing_structure_refinement
;
<i>SHELXL2018/3</i> (Sheldrick, 2015)
;
_computing_structure_solution
;
SIR-2004 (Burla <i>et al.</i>,  2005)
;
_diffrn_ambient_temperature 120(2)
_diffrn_detector_area_resol_mean 6.67
_diffrn_measured_fraction_theta_full 0.989
_diffrn_measured_fraction_theta_max 0.989
_diffrn_measurement_device_type 'Stoe IPDS 2T'
_diffrn_measurement_method 'rotation method, \w scans'
_diffrn_radiation_type CuK\a
_diffrn_radiation_wavelength 1.54186
_diffrn_reflns_av_R_equivalents 0.0178
_diffrn_reflns_av_unetI/netI 0.0084
_diffrn_reflns_limit_h_max 12
_diffrn_reflns_limit_h_min -12
_diffrn_reflns_limit_k_max 13
_diffrn_reflns_limit_k_min -13
_diffrn_reflns_limit_l_max 21
_diffrn_reflns_limit_l_min -19
_diffrn_reflns_number 18913
_diffrn_reflns_theta_full 67.686
_diffrn_reflns_theta_max 67.782
_diffrn_reflns_theta_min 4.641
_diffrn_source 'Incoatec microSource Cu'
_exptl_absorpt_coefficient_mu 0.631
_exptl_absorpt_correction_T_max 0.9899
_exptl_absorpt_correction_T_min 0.9140
_exptl_absorpt_correction_type integration
_exptl_crystal_colour colourless
_exptl_crystal_density_diffrn 1.192
_exptl_crystal_description coloumn
_exptl_crystal_F_000 856
_exptl_crystal_size_max 0.910
_exptl_crystal_size_mid 0.080
_exptl_crystal_size_min 0.080
_refine_diff_density_max 0.191
_refine_diff_density_min -0.199
_refine_ls_abs_structure_details
;
Flack <i>x</i> determined using 1639 quotients
[(<i>I</i>^+^)-(<i>I</i>^-^)]/[(<i>I</i>^+^)+(<i>I</i>^-^)]
(Parsons <i>et al.</i>,  2013)
;
_refine_ls_abs_structure_Flack 0.03(9)
_refine_ls_extinction_method none
_refine_ls_goodness_of_fit_ref 1.077
_refine_ls_hydrogen_treatment refall
_refine_ls_matrix_type full
_refine_ls_number_parameters 377
_refine_ls_number_reflns 3945
_refine_ls_number_restraints 0
_refine_ls_restrained_S_all 1.077
_refine_ls_R_factor_all 0.0330
_refine_ls_R_factor_gt 0.0320
_refine_ls_shift/su_max 0.000
_refine_ls_shift/su_mean 0.000
_refine_ls_structure_factor_coef Fsqd
_refine_ls_weighting_details 'w=1/[\s^2^(Fo^2^)+(0.0583P)^2^+0.3312P] where P=(Fo^2^+2Fc^2^)/3'
_refine_ls_weighting_scheme calc
_refine_ls_wR_factor_gt 0.0841
_refine_ls_wR_factor_ref 0.0856
_reflns_number_gt 3849
_reflns_number_total 3945
_reflns_threshold_expression 'I > 2\s(I)'
_cod_data_source_file bt4103sup1.cif
_cod_data_source_block I
_cod_database_code 1559757
_shelx_space_group_comment
;
The symmetry employed for this shelxl refinement is uniquely defined
by the following loop, which should always be used as a source of
symmetry information in preference to the above space-group names.
They are only intended as comments.
;
_shelx_estimated_absorpt_t_min 0.597
_shelx_estimated_absorpt_t_max 0.951

loop_
_space_group_symop_operation_xyz
'x, y, z'
'-x+1/2, -y, z+1/2'
'-x, y+1/2, -z+1/2'
'x+1/2, -y+1/2, -z'

loop_
_atom_site_type_symbol
_atom_site_label
_atom_site_fract_x
_atom_site_fract_y
_atom_site_fract_z
_atom_site_U_iso_or_equiv
_atom_site_adp_type
_atom_site_calc_flag
_atom_site_occupancy
_atom_site_disorder_assembly
_atom_site_disorder_group
C C1 0.49694(18) 0.41060(15) 0.47235(10) 0.0219(4) Uani d 1 . .
H H1 0.428(2) 0.357(2) 0.4651(13) 0.030(6) Uiso d 1 . .
C C2 0.56472(18) 0.37841(17) 0.54252(10) 0.0253(4) Uani d 1 . .
H H2 0.513(2) 0.368(2) 0.5861(13) 0.025(5) Uiso d 1 . .
C C3 0.68627(19) 0.36830(17) 0.55010(10) 0.0259(4) Uani d 1 . .
C C4 0.76937(17) 0.38055(17) 0.48472(10) 0.0236(4) Uani d 1 . .
H H4 0.786(2) 0.301(2) 0.4652(13) 0.030(6) Uiso d 1 . .
C C5 0.89455(18) 0.4432(2) 0.49168(11) 0.0301(4) Uani d 1 . .
H H5A 0.954(2) 0.393(2) 0.5169(13) 0.029(4) Uiso d 1 . .
H H5AB 0.883(2) 0.521(2) 0.5200(13) 0.029(4) Uiso d 1 . .
C C6 0.9310(2) 0.4654(2) 0.41093(12) 0.0380(5) Uani d 1 . .
H H6A 0.993(3) 0.406(3) 0.3941(16) 0.052(5) Uiso d 1 . .
H H6AB 0.967(3) 0.552(3) 0.4041(16) 0.052(5) Uiso d 1 . .
C C7 0.81215(17) 0.45092(17) 0.36372(10) 0.0259(4) Uani d 1 . .
H H7 0.815(3) 0.373(2) 0.3362(15) 0.042(7) Uiso d 1 . .
C C8 0.70955(17) 0.44944(16) 0.42160(10) 0.0214(4) Uani d 1 . .
H H8 0.694(2) 0.535(2) 0.4385(12) 0.024(5) Uiso d 1 . .
C C9 0.58241(17) 0.39703(15) 0.40444(10) 0.0205(4) Uani d 1 . .
C C10 0.44429(17) 0.53607(16) 0.48011(10) 0.0235(4) Uani d 1 . .
H H10 0.500(2) 0.602(2) 0.4651(13) 0.030(6) Uiso d 1 . .
C C11 0.33472(19) 0.56473(18) 0.50782(10) 0.0284(4) Uani d 1 . .
C C12 0.2416(2) 0.4744(2) 0.53387(18) 0.0485(6) Uani d 1 . .
H H12A 0.181(4) 0.508(5) 0.553(3) 0.111(9) Uiso d 1 . .
H H12B 0.277(5) 0.402(4) 0.551(3) 0.111(9) Uiso d 1 . .
H H12C 0.208(5) 0.437(4) 0.482(3) 0.111(9) Uiso d 1 . .
C C13 0.2955(2) 0.69443(19) 0.51459(12) 0.0333(5) Uani d 1 . .
H H13A 0.368(3) 0.746(3) 0.5061(17) 0.053(6) Uiso d 1 . .
H H13B 0.260(3) 0.702(3) 0.5669(18) 0.053(6) Uiso d 1 . .
C C14 0.1950(2) 0.7288(2) 0.45910(12) 0.0347(5) Uani d 1 . .
H H14A 0.122(3) 0.665(3) 0.4642(16) 0.054(6) Uiso d 1 . .
H H14B 0.158(3) 0.819(3) 0.4699(17) 0.054(6) Uiso d 1 . .
C C15 0.2427(2) 0.7328(2) 0.38087(13) 0.0426(5) Uani d 1 . .
H H15A 0.304(3) 0.814(3) 0.3804(18) 0.066(6) Uiso d 1 . .
H H15B 0.280(3) 0.652(3) 0.3716(18) 0.066(6) Uiso d 1 . .
C C16 0.1423(2) 0.7499(2) 0.32518(12) 0.0363(5) Uani d 1 . .
C C17 0.1271(2) 0.6877(2) 0.26257(13) 0.0422(5) Uani d 1 . .
H H17 0.169(2) 0.617(2) 0.2377(13) 0.033(6) Uiso d 1 . .
O O18 0.02589(17) 0.72790(16) 0.22460(9) 0.0467(4) Uani d 1 . .
C C19 -0.0236(2) 0.8178(2) 0.26580(14) 0.0444(6) Uani d 1 . .
H H19 -0.103(3) 0.863(3) 0.2478(16) 0.049(8) Uiso d 1 . .
C C20 0.0435(2) 0.8351(2) 0.32708(13) 0.0404(5) Uani d 1 . .
H H20 0.029(3) 0.894(3) 0.3654(16) 0.044(7) Uiso d 1 . .
C C21 0.7463(2) 0.3359(2) 0.62195(12) 0.0371(5) Uani d 1 . .
H H21A 0.810(3) 0.393(3) 0.6351(16) 0.052(5) Uiso d 1 . .
H H21B 0.791(3) 0.266(3) 0.6173(16) 0.052(5) Uiso d 1 . .
H H21C 0.686(3) 0.331(3) 0.6612(17) 0.052(5) Uiso d 1 . .
C C22 0.8012(2) 0.5468(2) 0.30527(13) 0.0395(5) Uani d 1 . .
H H22A 0.727(3) 0.533(3) 0.2718(17) 0.053(4) Uiso d 1 . .
H H22B 0.881(3) 0.544(3) 0.2759(17) 0.053(4) Uiso d 1 . .
H H22C 0.792(3) 0.626(3) 0.3312(17) 0.053(4) Uiso d 1 . .
O O23 0.59733(12) 0.26878(10) 0.39111(7) 0.0211(3) Uani d 1 . .
C C24 0.55392(17) 0.24167(15) 0.32376(9) 0.0217(4) Uani d 1 . .
C C25 0.50545(18) 0.34673(15) 0.28756(9) 0.0228(4) Uani d 1 . .
C C26 0.52443(16) 0.43886(16) 0.33396(9) 0.0209(4) Uani d 1 . .
O O27 0.56032(13) 0.13752(11) 0.30220(7) 0.0271(3) Uani d 1 . .
C C28 0.4465(2) 0.34514(19) 0.21335(11) 0.0321(5) Uani d 1 . .
H H28A 0.434(4) 0.417(4) 0.195(2) 0.077(6) Uiso d 1 . .
H H28B 0.375(4) 0.296(3) 0.215(2) 0.077(6) Uiso d 1 . .
H H28C 0.499(4) 0.307(3) 0.178(2) 0.077(6) Uiso d 1 . .
O O29 0.50180(13) 0.55511(11) 0.32690(7) 0.0258(3) Uani d 1 . .
H H29 0.481(3) 0.569(3) 0.2837(18) 0.048(8) Uiso d 1 . .

loop_
_atom_site_aniso_label
_atom_site_aniso_U_11
_atom_site_aniso_U_22
_atom_site_aniso_U_33
_atom_site_aniso_U_12
_atom_site_aniso_U_13
_atom_site_aniso_U_23
C1 0.0240(8) 0.0201(8) 0.0215(9) -0.0012(7) 0.0001(7) -0.0006(6)
C2 0.0310(10) 0.0253(9) 0.0196(8) 0.0011(8) 0.0014(8) -0.0005(7)
C3 0.0316(10) 0.0257(9) 0.0205(9) 0.0010(8) -0.0017(8) -0.0013(7)
C4 0.0266(9) 0.0231(9) 0.0212(9) 0.0005(7) -0.0032(7) -0.0007(7)
C5 0.0255(10) 0.0339(10) 0.0310(10) -0.0016(8) -0.0049(8) -0.0019(9)
C6 0.0274(11) 0.0511(14) 0.0356(11) -0.0073(10) 0.0008(9) 0.0015(10)
C7 0.0269(9) 0.0252(9) 0.0255(9) -0.0016(7) 0.0036(7) -0.0008(7)
C8 0.0256(9) 0.0180(8) 0.0206(8) -0.0008(7) -0.0006(7) -0.0005(7)
C9 0.0273(9) 0.0147(8) 0.0195(8) 0.0010(6) -0.0015(7) -0.0012(6)
C10 0.0263(9) 0.0218(8) 0.0224(8) -0.0006(7) -0.0033(7) -0.0026(7)
C11 0.0295(10) 0.0281(9) 0.0276(9) 0.0021(8) -0.0004(7) -0.0030(8)
C12 0.0376(12) 0.0383(13) 0.0695(18) 0.0016(10) 0.0184(12) 0.0015(12)
C13 0.0331(10) 0.0309(11) 0.0358(11) 0.0066(9) -0.0017(9) -0.0085(8)
C14 0.0321(10) 0.0346(11) 0.0374(11) 0.0067(9) -0.0001(9) -0.0071(9)
C15 0.0372(12) 0.0515(14) 0.0393(12) 0.0121(11) 0.0019(10) 0.0029(11)
C16 0.0388(12) 0.0351(10) 0.0351(11) -0.0006(9) 0.0030(9) 0.0030(9)
C17 0.0490(13) 0.0400(12) 0.0377(12) -0.0029(11) 0.0054(10) 0.0032(10)
O18 0.0504(10) 0.0526(10) 0.0371(8) -0.0140(8) -0.0016(7) 0.0023(7)
C19 0.0394(13) 0.0498(14) 0.0439(13) -0.0018(10) -0.0021(10) 0.0103(11)
C20 0.0414(12) 0.0399(12) 0.0398(12) 0.0038(10) -0.0014(10) 0.0006(10)
C21 0.0370(12) 0.0530(14) 0.0214(10) 0.0089(11) -0.0025(9) 0.0007(9)
C22 0.0391(12) 0.0416(12) 0.0378(12) -0.0005(10) 0.0090(9) 0.0124(10)
O23 0.0291(7) 0.0148(6) 0.0192(6) 0.0009(5) -0.0029(5) -0.0005(4)
C24 0.0255(9) 0.0200(8) 0.0196(8) -0.0018(7) 0.0004(7) -0.0013(6)
C25 0.0275(9) 0.0202(9) 0.0207(8) 0.0004(7) -0.0027(7) 0.0003(7)
C26 0.0240(8) 0.0180(8) 0.0208(8) 0.0007(7) 0.0008(7) 0.0011(7)
O27 0.0388(7) 0.0178(6) 0.0247(6) 0.0005(5) -0.0051(6) -0.0038(5)
C28 0.0453(12) 0.0258(10) 0.0251(9) 0.0035(9) -0.0114(9) -0.0027(8)
O29 0.0379(7) 0.0177(6) 0.0217(6) 0.0035(5) -0.0040(6) 0.0013(5)

loop_
_atom_type_symbol
_atom_type_description
_atom_type_scat_dispersion_real
_atom_type_scat_dispersion_imag
_atom_type_scat_source
C C 0.0181 0.0091 'International Tables Vol C Tables 4.2.6.8 and 6.1.1.4'
H H 0.0000 0.0000 'International Tables Vol C Tables 4.2.6.8 and 6.1.1.4'
O O 0.0492 0.0322 'International Tables Vol C Tables 4.2.6.8 and 6.1.1.4'

loop_
_geom_angle_atom_site_label_1
_geom_angle_atom_site_label_2
_geom_angle_atom_site_label_3
_geom_angle_site_symmetry_1
_geom_angle_site_symmetry_3
_geom_angle
_geom_angle_publ_flag
C10 C1 C2 . . 108.67(15) ?
C10 C1 C9 . . 112.79(14) ?
C2 C1 C9 . . 111.31(15) ?
C10 C1 H1 . . 107.0(14) ?
C2 C1 H1 . . 110.1(14) ?
C9 C1 H1 . . 106.9(14) ?
C3 C2 C1 . . 125.88(17) ?
C3 C2 H2 . . 117.9(14) ?
C1 C2 H2 . . 116.2(14) ?
C2 C3 C4 . . 120.16(17) ?
C2 C3 C21 . . 122.54(19) ?
C4 C3 C21 . . 117.16(17) ?
C3 C4 C5 . . 120.37(16) ?
C3 C4 C8 . . 113.11(16) ?
C5 C4 C8 . . 101.99(15) ?
C3 C4 H4 . . 108.6(14) ?
C5 C4 H4 . . 106.4(14) ?
C8 C4 H4 . . 105.2(14) ?
C4 C5 C6 . . 102.69(16) ?
C4 C5 H5A . . 111.3(14) ?
C6 C5 H5A . . 112.2(14) ?
C4 C5 H5AB . . 108.8(13) ?
C6 C5 H5AB . . 112.4(13) ?
H5A C5 H5AB . . 109.3(19) ?
C5 C6 C7 . . 107.52(16) ?
C5 C6 H6A . . 111.3(17) ?
C7 C6 H6A . . 108.5(18) ?
C5 C6 H6AB . . 110.9(16) ?
C7 C6 H6AB . . 109.8(16) ?
H6A C6 H6AB . . 109(2) ?
C22 C7 C8 . . 115.92(17) ?
C22 C7 C6 . . 112.42(18) ?
C8 C7 C6 . . 102.52(15) ?
C22 C7 H7 . . 104.9(16) ?
C8 C7 H7 . . 111.4(16) ?
C6 C7 H7 . . 109.8(16) ?
C9 C8 C4 . . 110.08(15) ?
C9 C8 C7 . . 120.96(15) ?
C4 C8 C7 . . 102.67(15) ?
C9 C8 H8 . . 105.9(12) ?
C4 C8 H8 . . 108.2(12) ?
C7 C8 H8 . . 108.6(12) ?
O23 C9 C26 . . 101.95(13) ?
O23 C9 C8 . . 108.06(14) ?
C26 C9 C8 . . 115.58(15) ?
O23 C9 C1 . . 107.11(13) ?
C26 C9 C1 . . 113.87(14) ?
C8 C9 C1 . . 109.53(14) ?
C11 C10 C1 . . 126.34(18) ?
C11 C10 H10 . . 118.1(14) ?
C1 C10 H10 . . 115.5(14) ?
C10 C11 C12 . . 123.88(19) ?
C10 C11 C13 . . 120.76(19) ?
C12 C11 C13 . . 115.36(19) ?
C11 C12 H12A . . 111(3) ?
C11 C12 H12B . . 114(3) ?
H12A C12 H12B . . 125(4) ?
C11 C12 H12C . . 102(3) ?
H12A C12 H12C . . 106(4) ?
H12B C12 H12C . . 95(3) ?
C11 C13 C14 . . 112.56(17) ?
C11 C13 H13A . . 108.7(19) ?
C14 C13 H13A . . 108.3(19) ?
C11 C13 H13B . . 105.1(17) ?
C14 C13 H13B . . 108.9(17) ?
H13A C13 H13B . . 113(3) ?
C15 C14 C13 . . 112.82(19) ?
C15 C14 H14A . . 110.7(16) ?
C13 C14 H14A . . 107.4(17) ?
C15 C14 H14B . . 105.3(16) ?
C13 C14 H14B . . 111.4(16) ?
H14A C14 H14B . . 109(2) ?
C16 C15 C14 . . 113.3(2) ?
C16 C15 H15A . . 108.9(17) ?
C14 C15 H15A . . 103.4(17) ?
C16 C15 H15B . . 107(2) ?
C14 C15 H15B . . 105.6(19) ?
H15A C15 H15B . . 119(3) ?
C17 C16 C20 . . 105.8(2) ?
C17 C16 C15 . . 126.7(2) ?
C20 C16 C15 . . 127.5(2) ?
C16 C17 O18 . . 111.0(2) ?
C16 C17 H17 . . 136.5(14) ?
O18 C17 H17 . . 112.5(14) ?
C19 O18 C17 . . 105.96(18) ?
C20 C19 O18 . . 110.6(2) ?
C20 C19 H19 . . 129.1(17) ?
O18 C19 H19 . . 120.3(16) ?
C19 C20 C16 . . 106.7(2) ?
C19 C20 H20 . . 127.2(17) ?
C16 C20 H20 . . 126.1(17) ?
C3 C21 H21A . . 111.3(18) ?
C3 C21 H21B . . 110.5(19) ?
H21A C21 H21B . . 102(3) ?
C3 C21 H21C . . 111.6(18) ?
H21A C21 H21C . . 109(2) ?
H21B C21 H21C . . 112(3) ?
C7 C22 H22A . . 111.9(17) ?
C7 C22 H22B . . 106.6(17) ?
H22A C22 H22B . . 110(2) ?
C7 C22 H22C . . 107.2(18) ?
H22A C22 H22C . . 110(2) ?
H22B C22 H22C . . 111(3) ?
C24 O23 C9 . . 109.44(13) ?
O27 C24 O23 . . 118.94(16) ?
O27 C24 C25 . . 129.87(17) ?
O23 C24 C25 . . 111.19(14) ?
C26 C25 C24 . . 106.00(15) ?
C26 C25 C28 . . 130.00(17) ?
C24 C25 C28 . . 124.01(16) ?
O29 C26 C25 . . 131.03(16) ?
O29 C26 C9 . . 117.58(15) ?
C25 C26 C9 . . 111.38(15) ?
C25 C28 H28A . . 114(3) ?
C25 C28 H28B . . 109(2) ?
H28A C28 H28B . . 114(3) ?
C25 C28 H28C . . 111(2) ?
H28A C28 H28C . . 104(3) ?
H28B C28 H28C . . 103(3) ?
C26 O29 H29 . . 109(2) ?

loop_
_geom_bond_atom_site_label_1
_geom_bond_atom_site_label_2
_geom_bond_site_symmetry_2
_geom_bond_distance
_geom_bond_publ_flag
C1 C10 . 1.519(2) ?
C1 C2 . 1.521(2) ?
C1 C9 . 1.555(2) ?
C1 H1 . 0.96(2) ?
C2 C3 . 1.327(3) ?
C2 H2 . 0.98(2) ?
C3 C4 . 1.502(3) ?
C3 C21 . 1.509(3) ?
C4 C5 . 1.530(3) ?
C4 C8 . 1.530(2) ?
C4 H4 . 0.97(2) ?
C5 C6 . 1.548(3) ?
C5 H5A . 0.97(2) ?
C5 H5AB . 1.02(3) ?
C6 C7 . 1.557(3) ?
C6 H6A . 0.99(3) ?
C6 H6AB . 1.05(3) ?
C7 C22 . 1.517(3) ?
C7 C8 . 1.534(2) ?
C7 H7 . 1.00(3) ?
C8 C9 . 1.528(3) ?
C8 H8 . 1.02(2) ?
C9 O23 . 1.4613(19) ?
C9 C26 . 1.507(2) ?
C10 C11 . 1.329(3) ?
C10 H10 . 0.99(3) ?
C11 C12 . 1.503(3) ?
C11 C13 . 1.514(3) ?
C12 H12A . 0.83(5) ?
C12 H12B . 0.95(5) ?
C12 H12C . 1.10(5) ?
C13 C14 . 1.536(3) ?
C13 H13A . 0.98(3) ?
C13 H13B . 1.03(3) ?
C14 C15 . 1.521(3) ?
C14 H14A . 1.07(3) ?
C14 H14B . 1.10(3) ?
C15 C16 . 1.502(3) ?
C15 H15A . 1.12(3) ?
C15 H15B . 1.01(3) ?
C16 C17 . 1.349(3) ?
C16 C20 . 1.431(3) ?
C17 O18 . 1.372(3) ?
C17 H17 . 1.01(3) ?
O18 C19 . 1.365(3) ?
C19 C20 . 1.349(3) ?
C19 H19 . 1.05(3) ?
C20 H20 . 0.98(3) ?
C21 H21A . 0.97(3) ?
C21 H21B . 0.92(3) ?
C21 H21C . 0.97(3) ?
C22 H22A . 1.02(3) ?
C22 H22B . 1.02(3) ?
C22 H22C . 1.01(3) ?
O23 C24 . 1.352(2) ?
C24 O27 . 1.230(2) ?
C24 C25 . 1.445(2) ?
C25 C26 . 1.349(3) ?
C25 C28 . 1.499(2) ?
C26 O29 . 1.327(2) ?
C28 H28A . 0.88(4) ?
C28 H28B . 0.95(4) ?
C28 H28C . 0.96(4) ?
O29 H29 . 0.84(3) ?

loop_
_geom_hbond_atom_site_label_D
_geom_hbond_atom_site_label_H
_geom_hbond_atom_site_label_A
_geom_hbond_site_symmetry_A
_geom_hbond_distance_DH
_geom_hbond_distance_HA
_geom_hbond_distance_DA
_geom_hbond_angle_DHA
_geom_hbond_publ_flag
O29 H29 O27 3_655 0.84(3) 1.80(3) 2.6207(18) 166(3) yes

loop_
_geom_torsion_atom_site_label_1
_geom_torsion_atom_site_label_2
_geom_torsion_atom_site_label_3
_geom_torsion_atom_site_label_4
_geom_torsion_site_symmetry_1
_geom_torsion_site_symmetry_2
_geom_torsion_site_symmetry_3
_geom_torsion_site_symmetry_4
_geom_torsion
_geom_torsion_publ_flag
C10 C1 C2 C3 . . . . -109.2(2) ?
C9 C1 C2 C3 . . . . 15.6(3) ?
C1 C2 C3 C4 . . . . -4.4(3) ?
C1 C2 C3 C21 . . . . 180.00(19) ?
C2 C3 C4 C5 . . . . 142.7(2) ?
C21 C3 C4 C5 . . . . -41.5(3) ?
C2 C3 C4 C8 . . . . 21.9(3) ?
C21 C3 C4 C8 . . . . -162.28(18) ?
C3 C4 C5 C6 . . . . -165.52(18) ?
C8 C4 C5 C6 . . . . -39.4(2) ?
C4 C5 C6 C7 . . . . 16.7(2) ?
C5 C6 C7 C22 . . . . 137.51(19) ?
C5 C6 C7 C8 . . . . 12.3(2) ?
C3 C4 C8 C9 . . . . -50.8(2) ?
C5 C4 C8 C9 . . . . 178.42(14) ?
C3 C4 C8 C7 . . . . 179.09(15) ?
C5 C4 C8 C7 . . . . 48.36(17) ?
C22 C7 C8 C9 . . . . 77.3(2) ?
C6 C7 C8 C9 . . . . -159.85(17) ?
C22 C7 C8 C4 . . . . -159.65(18) ?
C6 C7 C8 C4 . . . . -36.81(18) ?
C4 C8 C9 O23 . . . . -54.40(18) ?
C7 C8 C9 O23 . . . . 65.0(2) ?
C4 C8 C9 C26 . . . . -167.82(14) ?
C7 C8 C9 C26 . . . . -48.4(2) ?
C4 C8 C9 C1 . . . . 61.96(18) ?
C7 C8 C9 C1 . . . . -178.59(15) ?
C10 C1 C9 O23 . . . . -163.92(14) ?
C2 C1 C9 O23 . . . . 73.62(17) ?
C10 C1 C9 C26 . . . . -52.0(2) ?
C2 C1 C9 C26 . . . . -174.48(14) ?
C10 C1 C9 C8 . . . . 79.12(18) ?
C2 C1 C9 C8 . . . . -43.34(18) ?
C2 C1 C10 C11 . . . . -88.2(2) ?
C9 C1 C10 C11 . . . . 147.88(19) ?
C1 C10 C11 C12 . . . . -2.5(3) ?
C1 C10 C11 C13 . . . . 177.95(18) ?
C10 C11 C13 C14 . . . . 107.9(2) ?
C12 C11 C13 C14 . . . . -71.7(3) ?
C11 C13 C14 C15 . . . . -69.9(3) ?
C13 C14 C15 C16 . . . . 172.2(2) ?
C14 C15 C16 C17 . . . . -133.3(2) ?
C14 C15 C16 C20 . . . . 46.9(3) ?
C20 C16 C17 O18 . . . . 0.3(3) ?
C15 C16 C17 O18 . . . . -179.6(2) ?
C16 C17 O18 C19 . . . . -0.5(3) ?
C17 O18 C19 C20 . . . . 0.5(3) ?
O18 C19 C20 C16 . . . . -0.4(3) ?
C17 C16 C20 C19 . . . . 0.1(3) ?
C15 C16 C20 C19 . . . . 179.9(2) ?
C26 C9 O23 C24 . . . . -0.34(18) ?
C8 C9 O23 C24 . . . . -122.55(15) ?
C1 C9 O23 C24 . . . . 119.52(15) ?
C9 O23 C24 O27 . . . . 178.94(16) ?
C9 O23 C24 C25 . . . . -0.9(2) ?
O27 C24 C25 C26 . . . . -177.91(19) ?
O23 C24 C25 C26 . . . . 2.0(2) ?
O27 C24 C25 C28 . . . . 2.5(3) ?
O23 C24 C25 C28 . . . . -177.65(18) ?
C24 C25 C26 O29 . . . . 177.21(18) ?
C28 C25 C26 O29 . . . . -3.2(4) ?
C24 C25 C26 C9 . . . . -2.2(2) ?
C28 C25 C26 C9 . . . . 177.4(2) ?
O23 C9 C26 O29 . . . . -177.86(14) ?
C8 C9 C26 O29 . . . . -61.0(2) ?
C1 C9 C26 O29 . . . . 67.2(2) ?
O23 C9 C26 C25 . . . . 1.60(19) ?
C8 C9 C26 C25 . . . . 118.51(17) ?
C1 C9 C26 C25 . . . . -113.39(17) ?

_cod_database_fobs_code 1559757
